data_7707560
loop_
_publ_author_name
'Kong, Qing-Rong'
'Wang, Bin'
'Liu, Xiao-Lin'
'Zhao, Hai-Xia'
'Long, La-Sheng'
'Zheng, Lan-Sun'

_publ_section_title
;
 A polar oxyhalogen-vanadate compound
 (C<sub>5</sub>NH<sub>13</sub>Cl)<sub>2</sub>VOCl<sub>4</sub> with optical
 and two-staged dielectric switch behavior.
;
_journal_issue 26
_journal_name_full 'Dalton transactions (Cambridge, England : 2003)'
_journal_page_first 9293
_journal_page_last 9297
_journal_paper_doi 10.1039/d1dt01241j
_journal_volume 50
_journal_year 2021
_chemical_formula_moiety 'Cl4 O V, 2(C5 H13 Cl N)'
_chemical_formula_sum 'C10 H26 Cl6 N2 O V'
_chemical_formula_weight 453.97
_space_group_crystal_system monoclinic
_space_group_IT_number 4
_space_group_name_Hall 'P 2yb'
_space_group_name_H-M_alt 'P 1 21 1'
_atom_sites_solution_hydrogens geom
_atom_sites_solution_primary dual
_audit_creation_date 2020-06-20
_audit_creation_method
;
Olex2 1.2
(compiled 2018.05.29 svn.r3508 for OlexSys, GUI svn.r5506)
;
_audit_update_record
;
2021-01-12 deposited with the CCDC.	2021-06-02 downloaded from the CCDC.
;
_cell_angle_alpha 90
_cell_angle_beta 95.9650(10)
_cell_angle_gamma 90
_cell_formula_units_Z 2
_cell_length_a 8.75140(10)
_cell_length_b 9.04080(10)
_cell_length_c 12.5409(2)
_cell_measurement_reflns_used 8654
_cell_measurement_temperature 200.00(10)
_cell_measurement_theta_max 75.4700
_cell_measurement_theta_min 3.5450
_cell_volume 986.86(2)
_computing_cell_refinement 'CrysAlisPro 1.171.39.46e (Rigaku OD, 2018)'
_computing_data_collection 'CrysAlisPro 1.171.39.46e (Rigaku OD, 2018)'
_computing_data_reduction 'CrysAlisPro 1.171.39.46e (Rigaku OD, 2018)'
_computing_molecular_graphics 'Olex2 (Dolomanov et al., 2009)'
_computing_publication_material 'Olex2 (Dolomanov et al., 2009)'
_computing_structure_refinement 'ShelXL (Sheldrick, 2015)'
_computing_structure_solution 'ShelXT (Sheldrick, 2015)'
_diffrn_ambient_environment N~2~
_diffrn_ambient_temperature 200.00(10)
_diffrn_detector 'CCD plate'
_diffrn_detector_area_resol_mean 10.4741
_diffrn_detector_type Atlas
_diffrn_measured_fraction_theta_full 1.000
_diffrn_measured_fraction_theta_max 0.996
_diffrn_measurement_details
;
List of Runs (angles in degrees, time in seconds):

  # Type    Start    End  Width  t~exp~   \w     \q     \k     \f   Frames
#--------------------------------------------------------------------------
  1  \w    -55.00 -11.00   1.00    1.00    --  -41.00 -57.00-120.00   44
  2  \w    -83.00 -13.00   1.00    1.00    --  -41.00 125.00  90.00   70
  3  \w    -38.00  -7.00   1.00    1.00    --  -41.00 -77.00 -60.00   31
  4  \w    -43.00  -7.00   1.00    1.00    --  -41.00 -77.00-180.00   36
  5  \w   -119.00 -23.00   1.00    1.00    --  -41.00 -77.00 150.00   96
  6  \w    -69.00  25.00   1.00    1.00    --  -41.00  57.00 -90.00   94
  7  \w   -118.00 -65.00   1.00    1.00    --  -41.00 -77.00   0.00   53
  8  \w    -47.00 -19.00   1.00    1.00    --  -41.00 -77.00   0.00   28
  9  \w   -115.00 -89.00   1.00    1.00    --  -41.00 -57.00-120.00   26
 10  \w   -117.00 -74.00   1.00    1.00    --  -41.00 -77.00 -60.00   43
 11  \w   -119.00  -8.00   1.00    1.00    --  -41.00 -77.00  60.00  111
 12  \w     15.00  42.00   1.00    1.00    --   41.00  57.00 -60.00   27
 13  \w     53.00  83.00   1.00    1.00    --   41.00 -99.00 -90.00   30
 14  \w    -29.00  67.00   1.00    1.00    --   41.00 -57.00   0.00   96
 15  \w     57.00  82.00   1.00    1.00    --   41.00  57.00 -60.00   25
 16  \w     81.00 108.00   1.00    3.00    --  111.51  61.00 120.00   27
 17  \w     81.00 140.00   1.00    3.00    --  111.51  61.00-150.00   59
 18  \w     81.00 120.00   1.00    3.00    --  111.51  61.00 -60.00   39
 19  \w     81.00 117.00   1.00    3.00    --  111.51  61.00  30.00   36
 20  \w     81.00 106.00   1.00    3.00    --  111.51  61.00 -90.00   25
 21  \w     38.00 116.00   1.00    3.00    --  111.51-125.00  30.00   78
 22  \w    139.00 177.00   1.00    3.00    --  111.51  61.00-107.31   38
 23  \w     78.00 165.00   1.00    3.00    --  111.51  77.00 150.00   87
 24  \w     82.00 178.00   1.00    3.00    --  111.51  61.00   0.00   96
 25  \w    148.00 174.00   1.00    3.00    --  111.51  61.00 -90.00   26
 26  \w     78.00 133.00   1.00    3.00    --  111.51  77.00  30.00   55
 27  \w     79.00 105.00   1.00    3.00    --  111.51  77.00-180.00   26
 28  \w     81.00 108.00   1.00    3.00    --  111.51  61.00 -30.00   27
 29  \w     27.00  92.00   1.00    3.00    --  111.51 -94.00 -90.00   65
 30  \w     78.00 111.00   1.00    3.00    --  111.51  77.00 -90.00   33
 31  \w     78.00 103.00   1.00    3.00    --  111.51  77.00  60.00   25
 32  \w     78.00 170.00   1.00    3.00    --  111.51  77.00-150.00   92
 33  \w     87.00 113.00   1.00    3.00    --  111.51  45.00   0.00   26
 34  \w     81.00 107.00   1.00    3.00    --  111.51  61.00 150.00   26
 35  \w     33.00 139.00   1.00    3.00    --  111.51 -77.00  30.00  106
 36  \w     79.00 104.00   1.00    3.00    --  111.51  77.00   0.00   25
 37  \w     78.00 175.00   1.00    3.00    --  111.51  77.00 -60.00   97
 38  \w     81.00 127.00   1.00    3.00    --  111.51  61.00  90.00   46
 39  \w    115.00 177.00   1.00    3.00    --  111.51  77.00  90.00   62
 40  \w     81.00 176.00   1.00    3.00    --  111.51  61.00  60.00   95
 41  \w     82.00 108.00   1.00    3.00    --  111.51  61.00-180.00   26
 42  \w     81.00 176.00   1.00    3.00    --  111.51  61.00-120.00   95
 43  \w     78.00 103.00   1.00    3.00    --  111.51  77.00  90.00   25
 44  \w     37.00 118.00   1.00    3.00    --  111.51-125.00-120.00   81
 45  \w     81.00 106.00   1.00    3.00    --  111.51  61.00-107.31   25
 46  \w     84.00 144.00   1.00    3.00    --  111.51  47.00 150.29   60
;
_diffrn_measurement_device 'four-circle diffractometer'
_diffrn_measurement_device_type 'SuperNova, Dual, Cu at home/near, Atlas'
_diffrn_measurement_method '\w scans'
_diffrn_orient_matrix_type 'CrysAlisPro convention (1999,Acta A55,543-557)'
_diffrn_orient_matrix_UB_11 -0.1448732000
_diffrn_orient_matrix_UB_12 -0.0297987000
_diffrn_orient_matrix_UB_13 -0.0777847000
_diffrn_orient_matrix_UB_21 -0.0440882000
_diffrn_orient_matrix_UB_22 -0.1278636000
_diffrn_orient_matrix_UB_23 0.0720529000
_diffrn_orient_matrix_UB_31 -0.0917074000
_diffrn_orient_matrix_UB_32 0.1085760000
_diffrn_orient_matrix_UB_33 0.0633488000
_diffrn_radiation_monochromator mirror
_diffrn_radiation_probe x-ray
_diffrn_radiation_type CuK\a
_diffrn_radiation_wavelength 1.54184
_diffrn_reflns_av_R_equivalents 0.0476
_diffrn_reflns_av_unetI/netI 0.0393
_diffrn_reflns_Laue_measured_fraction_full 1.000
_diffrn_reflns_Laue_measured_fraction_max 0.996
_diffrn_reflns_limit_h_max 10
_diffrn_reflns_limit_h_min -10
_diffrn_reflns_limit_k_max 11
_diffrn_reflns_limit_k_min -11
_diffrn_reflns_limit_l_max 15
_diffrn_reflns_limit_l_min -15
_diffrn_reflns_number 13844
_diffrn_reflns_point_group_measured_fraction_full 1.000
_diffrn_reflns_point_group_measured_fraction_max 0.997
_diffrn_reflns_theta_full 67.684
_diffrn_reflns_theta_max 75.615
_diffrn_reflns_theta_min 3.544
_diffrn_source 'micro-focus sealed X-ray tube'
_diffrn_source_type 'SuperNova (Cu) X-ray Source'
_exptl_absorpt_coefficient_mu 11.654
_exptl_absorpt_correction_T_max 1.00000
_exptl_absorpt_correction_T_min 0.72125
_exptl_absorpt_correction_type multi-scan
_exptl_absorpt_process_details
;
CrysAlisPro 1.171.39.46e (Rigaku Oxford Diffraction, 2018)
Empirical absorption correction using spherical harmonics,
 implemented in SCALE3 ABSPACK scaling algorithm.
;
_exptl_crystal_colour 'clear greenish green'
_exptl_crystal_colour_lustre clear
_exptl_crystal_colour_modifier greenish
_exptl_crystal_colour_primary green
_exptl_crystal_density_diffrn 1.528
_exptl_crystal_description block
_exptl_crystal_F_000 466
_exptl_crystal_size_max 0.3
_exptl_crystal_size_mid 0.2
_exptl_crystal_size_min 0.2
_refine_diff_density_max 0.904
_refine_diff_density_min -0.431
_refine_diff_density_rms 0.086
_refine_ls_abs_structure_details
;
 Refined as an inversion twin.
;
_refine_ls_abs_structure_Flack 0.271(13)
_refine_ls_extinction_method none
_refine_ls_goodness_of_fit_ref 1.056
_refine_ls_hydrogen_treatment constr
_refine_ls_matrix_type full
_refine_ls_number_parameters 188
_refine_ls_number_reflns 4026
_refine_ls_number_restraints 1
_refine_ls_restrained_S_all 1.056
_refine_ls_R_factor_all 0.0444
_refine_ls_R_factor_gt 0.0423
_refine_ls_shift/su_max 0.000
_refine_ls_shift/su_mean 0.000
_refine_ls_structure_factor_coef Fsqd
_refine_ls_weighting_details 'w=1/[\s^2^(Fo^2^)+(0.0691P)^2^+0.6454P] where P=(Fo^2^+2Fc^2^)/3'
_refine_ls_weighting_scheme calc
_refine_ls_wR_factor_gt 0.1108
_refine_ls_wR_factor_ref 0.1124
_reflns_Friedel_coverage 0.879
_reflns_Friedel_fraction_full 1.000
_reflns_Friedel_fraction_max 0.999
_reflns_number_gt 3863
_reflns_number_total 4026
_reflns_threshold_expression 'I > 2\s(I)'
_cod_data_source_file d1dt01241j2.cif
_cod_data_source_block exp_11054
_cod_depositor_comments 'Adding full bibliography for 7707559--7707561.cif.'
_cod_database_code 7707560
_shelx_shelxl_version_number 2014/7
_chemical_oxdiff_formula 'C10 N2 Cl6 V O'
_shelx_space_group_comment
;
The symmetry employed for this shelxl refinement is uniquely defined
by the following loop, which should always be used as a source of
symmetry information in preference to the above space-group names.
They are only intended as comments.
;
_shelx_estimated_absorpt_t_max 0.204
_shelx_estimated_absorpt_t_min 0.128
_reflns_odcompleteness_completeness 100.00
_reflns_odcompleteness_iscentric 1
_reflns_odcompleteness_theta 68.13
_olex2_refinement_description
;
1. Twinned data refinement
 Scales: 0.729(13)
 0.271(13)
2. Fixed Uiso
 At 1.2 times of:
  All C(H,H) groups
 At 1.5 times of:
  All C(H,H,H) groups
3.a Secondary CH2 refined with riding coordinates:
 C1(H1a,H1b), C6(H6a,H6b), C9(H9a,H9b), C00K(H00a,H00b)
3.b Idealised Me refined as rotating group:
 C2(H2a,H2b,H2c), C3(H3a,H3b,H3c), C4(H4a,H4b,H4c), C5(H5a,H5b,H5c), C7(H7a,
 H7b,H7c), C8(H8a,H8b,H8c)
;
_olex2_date_sample_data_collection 2020-06-07
_olex2_submission_special_instructions 'No special instructions were received'
_oxdiff_exptl_absorpt_empirical_details
;
Empirical correction (ABSPACK) includes:
- Absorption correction using spherical harmonics
- Frame scaling
- Detector area scaling
;
_oxdiff_exptl_absorpt_empirical_full_max 1.448
_oxdiff_exptl_absorpt_empirical_full_min 0.733

loop_
_space_group_symop_operation_xyz
'x, y, z'
'-x, y+1/2, -z'

loop_
_atom_site_label
_atom_site_type_symbol
_atom_site_fract_x
_atom_site_fract_y
_atom_site_fract_z
_atom_site_U_iso_or_equiv
_atom_site_adp_type
_atom_site_occupancy
_atom_site_site_symmetry_order
_atom_site_calc_flag
_atom_site_refinement_flags_posn
_atom_site_refinement_flags_adp
_atom_site_refinement_flags_occupancy
_atom_site_disorder_assembly
_atom_site_disorder_group
V1 V 1.27988(9) 0.51615(9) 0.24092(6) 0.0213(2) Uani 1 1 d . . . . .
Cl1 Cl 1.07032(15) 0.67768(15) 0.20077(11) 0.0320(3) Uani 1 1 d . . . . .
Cl2 Cl 1.24815(16) 0.44861(16) 0.06084(10) 0.0338(3) Uani 1 1 d . . . . .
Cl3 Cl 0.73902(16) 0.83664(16) 0.31702(11) 0.0353(3) Uani 1 1 d . . . . .
Cl4 Cl 1.19440(19) 0.48643(19) 0.41007(11) 0.0458(4) Uani 1 1 d . . . . .
Cl5 Cl 1.4153(2) 0.29145(17) 0.27341(13) 0.0443(4) Uani 1 1 d . . . . .
Cl6 Cl 0.8456(2) 0.16365(19) 0.20685(13) 0.0473(4) Uani 1 1 d . . . . .
N1 N 0.7391(5) 0.4839(5) 0.5190(4) 0.0272(9) Uani 1 1 d . . . . .
O1 O 1.4181(5) 0.6313(5) 0.2540(4) 0.0389(10) Uani 1 1 d . . . . .
N2 N 0.7106(6) 0.4790(5) -0.0134(4) 0.0318(10) Uani 1 1 d . . . . .
C1 C 0.6909(6) 0.6218(6) 0.4559(5) 0.0284(11) Uani 1 1 d . . . . .
H1A H 0.6057 0.5974 0.4031 0.034 Uiso 1 1 calc R . . . .
H1B H 0.6548 0.6946 0.5043 0.034 Uiso 1 1 calc R . . . .
C2 C 0.8672(7) 0.5149(8) 0.6027(5) 0.0360(12) Uani 1 1 d . . . . .
H2A H 0.9574 0.5407 0.5694 0.054 Uiso 1 1 calc GR . . . .
H2B H 0.8876 0.4285 0.6464 0.054 Uiso 1 1 calc GR . . . .
H2C H 0.8395 0.5955 0.6467 0.054 Uiso 1 1 calc GR . . . .
C3 C 0.6629(8) 0.6004(7) 0.0561(6) 0.0386(14) Uani 1 1 d . . . . .
H3A H 0.7475 0.6267 0.1076 0.058 Uiso 1 1 calc GR . . . .
H3B H 0.5781 0.5679 0.0928 0.058 Uiso 1 1 calc GR . . . .
H3C H 0.6325 0.6849 0.0127 0.058 Uiso 1 1 calc GR . . . .
C4 C 0.6014(7) 0.4361(8) 0.5723(6) 0.0390(14) Uani 1 1 d . . . . .
H4A H 0.5753 0.5117 0.6210 0.059 Uiso 1 1 calc GR . . . .
H4B H 0.6246 0.3459 0.6111 0.059 Uiso 1 1 calc GR . . . .
H4C H 0.5163 0.4200 0.5188 0.059 Uiso 1 1 calc GR . . . .
C5 C 0.8511(7) 0.5241(8) -0.0614(5) 0.0400(13) Uani 1 1 d . . . . .
H5A H 0.8285 0.6078 -0.1075 0.060 Uiso 1 1 calc GR . . . .
H5B H 0.8861 0.4435 -0.1024 0.060 Uiso 1 1 calc GR . . . .
H5C H 0.9298 0.5502 -0.0055 0.060 Uiso 1 1 calc GR . . . .
C6 C 0.8184(8) 0.6893(8) 0.3994(6) 0.0394(14) Uani 1 1 d . . . . .
H6A H 0.8626 0.6152 0.3557 0.047 Uiso 1 1 calc R . . . .
H6B H 0.8988 0.7265 0.4515 0.047 Uiso 1 1 calc R . . . .
C7 C 0.5844(9) 0.4513(9) -0.1012(5) 0.0452(15) Uani 1 1 d . . . . .
H7A H 0.4915 0.4271 -0.0705 0.068 Uiso 1 1 calc GR . . . .
H7B H 0.6125 0.3706 -0.1449 0.068 Uiso 1 1 calc GR . . . .
H7C H 0.5681 0.5386 -0.1445 0.068 Uiso 1 1 calc GR . . . .
C8 C 0.7829(9) 0.3614(7) 0.4479(6) 0.0417(15) Uani 1 1 d . . . . .
H8A H 0.7055 0.3509 0.3883 0.063 Uiso 1 1 calc GR . . . .
H8B H 0.7915 0.2706 0.4878 0.063 Uiso 1 1 calc GR . . . .
H8C H 0.8797 0.3839 0.4221 0.063 Uiso 1 1 calc GR . . . .
C9 C 0.7227(9) 0.3328(8) 0.0482(6) 0.0436(15) Uani 1 1 d . . . . .
H9A H 0.6269 0.3143 0.0784 0.052 Uiso 1 1 calc R . . . .
H9B H 0.7386 0.2529 -0.0011 0.052 Uiso 1 1 calc R . . . .
C00K C 0.8523(11) 0.3340(11) 0.1366(8) 0.064(2) Uani 1 1 d . . . . .
H00A H 0.8408 0.4164 0.1847 0.077 Uiso 1 1 calc R . . . .
H00B H 0.9499 0.3441 0.1071 0.077 Uiso 1 1 calc R . . . .

loop_
_atom_site_aniso_label
_atom_site_aniso_U_11
_atom_site_aniso_U_22
_atom_site_aniso_U_33
_atom_site_aniso_U_23
_atom_site_aniso_U_13
_atom_site_aniso_U_12
V1 0.0218(4) 0.0204(4) 0.0218(4) -0.0013(3) 0.0031(3) -0.0027(3)
Cl1 0.0345(6) 0.0288(6) 0.0333(6) 0.0029(5) 0.0061(5) 0.0090(5)
Cl2 0.0385(7) 0.0386(7) 0.0243(6) -0.0074(5) 0.0036(5) 0.0025(6)
Cl3 0.0379(7) 0.0330(7) 0.0352(7) 0.0114(5) 0.0047(5) -0.0003(5)
Cl4 0.0525(8) 0.0572(11) 0.0306(6) 0.0142(6) 0.0186(6) 0.0200(7)
Cl5 0.0522(9) 0.0363(8) 0.0437(8) 0.0004(6) 0.0010(7) 0.0208(7)
Cl6 0.0649(10) 0.0378(8) 0.0385(7) 0.0141(6) 0.0019(7) 0.0075(7)
N1 0.029(2) 0.024(2) 0.029(2) 0.0014(17) 0.0027(17) -0.0018(17)
O1 0.037(2) 0.041(2) 0.037(2) -0.0026(18) 0.0004(18) -0.0102(19)
N2 0.044(3) 0.026(3) 0.026(2) 0.0014(18) 0.0049(19) 0.006(2)
C1 0.024(2) 0.033(3) 0.027(3) 0.002(2) 0.001(2) 0.002(2)
C2 0.033(3) 0.041(3) 0.032(3) 0.009(3) -0.007(2) 0.002(3)
C3 0.046(3) 0.027(3) 0.045(3) -0.006(3) 0.012(3) 0.003(3)
C4 0.032(3) 0.036(3) 0.050(3) 0.009(3) 0.007(3) -0.005(3)
C5 0.035(3) 0.044(3) 0.042(3) -0.004(3) 0.010(2) 0.006(3)
C6 0.038(3) 0.036(3) 0.046(3) 0.012(3) 0.013(3) 0.005(3)
C7 0.055(4) 0.041(3) 0.039(3) 0.001(3) 0.001(3) -0.015(3)
C8 0.050(4) 0.027(3) 0.048(4) -0.007(3) 0.006(3) -0.001(3)
C9 0.054(4) 0.031(3) 0.046(4) -0.003(3) 0.007(3) 0.000(3)
C00K 0.067(5) 0.054(5) 0.068(5) 0.019(4) -0.011(4) -0.015(4)

loop_
_atom_type_symbol
_atom_type_description
_atom_type_scat_dispersion_real
_atom_type_scat_dispersion_imag
_atom_type_scat_source
C C 0.0181 0.0091 'International Tables Vol C Tables 4.2.6.8 and 6.1.1.4'
H H 0.0000 0.0000 'International Tables Vol C Tables 4.2.6.8 and 6.1.1.4'
Cl Cl 0.3639 0.7018 'International Tables Vol C Tables 4.2.6.8 and 6.1.1.4'
N N 0.0311 0.0180 'International Tables Vol C Tables 4.2.6.8 and 6.1.1.4'
O O 0.0492 0.0322 'International Tables Vol C Tables 4.2.6.8 and 6.1.1.4'
V V 0.0687 2.1097 'International Tables Vol C Tables 4.2.6.8 and 6.1.1.4'

loop_
_geom_angle_atom_site_label_1
_geom_angle_atom_site_label_2
_geom_angle_atom_site_label_3
_geom_angle
_geom_angle_site_symmetry_1
_geom_angle_site_symmetry_3
_geom_angle_publ_flag
Cl1 V1 Cl5 158.96(7) . . ?
Cl2 V1 Cl1 86.77(5) . . ?
Cl2 V1 Cl4 146.43(7) . . ?
Cl2 V1 Cl5 87.07(6) . . ?
Cl4 V1 Cl1 87.12(6) . . ?
Cl4 V1 Cl5 86.95(6) . . ?
O1 V1 Cl1 100.52(19) . . ?
O1 V1 Cl2 106.52(18) . . ?
O1 V1 Cl4 107.06(18) . . ?
O1 V1 Cl5 100.52(18) . . ?
C2 N1 C1 111.4(4) . . ?
C2 N1 C4 108.8(5) . . ?
C2 N1 C8 109.9(5) . . ?
C4 N1 C1 106.1(4) . . ?
C8 N1 C1 111.9(5) . . ?
C8 N1 C4 108.6(5) . . ?
C3 N2 C7 108.9(5) . . ?
C3 N2 C9 110.6(5) . . ?
C5 N2 C3 109.3(5) . . ?
C5 N2 C7 109.1(5) . . ?
C5 N2 C9 115.2(5) . . ?
C7 N2 C9 103.5(5) . . ?
C6 C1 N1 113.5(5) . . ?
C1 C6 Cl3 108.1(4) . . ?
C00K C9 N2 112.0(6) . . ?
C9 C00K Cl6 107.4(6) . . ?

loop_
_geom_bond_atom_site_label_1
_geom_bond_atom_site_label_2
_geom_bond_distance
_geom_bond_site_symmetry_2
_geom_bond_publ_flag
V1 Cl1 2.3575(15) . ?
V1 Cl2 2.3280(14) . ?
V1 Cl4 2.3370(16) . ?
V1 Cl5 2.3657(16) . ?
V1 O1 1.591(4) . ?
Cl3 C6 1.782(6) . ?
Cl6 C00K 1.779(9) . ?
N1 C1 1.513(7) . ?
N1 C2 1.481(7) . ?
N1 C4 1.501(7) . ?
N1 C8 1.496(8) . ?
N2 C3 1.487(7) . ?
N2 C5 1.481(8) . ?
N2 C7 1.498(8) . ?
N2 C9 1.529(8) . ?
C1 C6 1.512(8) . ?
C9 C00K 1.501(11) . ?

loop_
_twin_individual_id
_twin_individual_mass_fraction_refined
1 0.729(13)
2 0.271(13)
